data_7060142
loop_
_publ_author_name
'Wu, Tai-Xue'
'Jia, Jun-Song'
'Luo, Wei'
'Bian, He-Dong'
'Tang, Hai-Tao'
'Pan, Ying-Ming'
'Huang, Fu-Ping'

_publ_section_title
;
 A robust heterogeneous Co-MOF catalyst in azide--alkyne cycloaddition and
 Friedel--Crafts reactions as well as hydrosilylation of alkynes
;
_journal_issue 2
_journal_name_full 'New Journal of Chemistry'
_journal_page_first 872
_journal_page_last 880
_journal_paper_doi 10.1039/D0NJ04626D
_journal_volume 45
_journal_year 2021
_chemical_absolute_configuration ad
_chemical_formula_moiety 'C16 H13 Co2 N5 O6'
_chemical_formula_sum 'C16 H13 Co2 N5 O6.33'
_chemical_formula_weight 494.51
_space_group_crystal_system hexagonal
_space_group_IT_number 173
_space_group_name_Hall 'P 6c'
_space_group_name_H-M_alt 'P 63'
_atom_sites_solution_hydrogens mixed
_audit_creation_date 2019-11-29
_audit_creation_method
;
Olex2 1.2
(compiled 2018.05.29 svn.r3508 for OlexSys, GUI svn.r5506)
;
_audit_update_record
;
2020-01-13 deposited with the CCDC.	2020-12-08 downloaded from the CCDC.
;
_cell_angle_alpha 90
_cell_angle_beta 90
_cell_angle_gamma 120
_cell_formula_units_Z 6
_cell_length_a 21.6328(9)
_cell_length_b 21.6328(9)
_cell_length_c 8.3468(4)
_cell_measurement_reflns_used 5487
_cell_measurement_temperature 293(2)
_cell_measurement_theta_max 28.2460
_cell_measurement_theta_min 3.7660
_cell_volume 3382.8(3)
_computing_molecular_graphics 'Olex2 (Dolomanov et al., 2009)'
_computing_publication_material 'Olex2 (Dolomanov et al., 2009)'
_computing_structure_refinement 'ShelXL (Sheldrick, 2015)'
_diffrn_ambient_temperature 293(2)
_diffrn_measured_fraction_theta_full 0.996
_diffrn_measured_fraction_theta_max 0.997
_diffrn_measurement_device_type 'SuperNova, Single source at offset), Eos'
_diffrn_measurement_method '\w scans'
_diffrn_radiation_type MoK\a
_diffrn_radiation_wavelength 0.71073
_diffrn_reflns_av_R_equivalents 0.0581
_diffrn_reflns_av_unetI/netI 0.0543
_diffrn_reflns_Laue_measured_fraction_full 0.996
_diffrn_reflns_Laue_measured_fraction_max 0.997
_diffrn_reflns_limit_h_max 27
_diffrn_reflns_limit_h_min -26
_diffrn_reflns_limit_k_max 27
_diffrn_reflns_limit_k_min -26
_diffrn_reflns_limit_l_max 10
_diffrn_reflns_limit_l_min -9
_diffrn_reflns_number 20766
_diffrn_reflns_point_group_measured_fraction_full 0.983
_diffrn_reflns_point_group_measured_fraction_max 0.979
_diffrn_reflns_theta_full 25.242
_diffrn_reflns_theta_max 26.371
_diffrn_reflns_theta_min 3.269
_diffrn_source 'fine-focus sealed tube'
_exptl_absorpt_coefficient_mu 1.510
_exptl_absorpt_correction_T_max 1.00000
_exptl_absorpt_correction_T_min 0.62459
_exptl_absorpt_correction_type multi-scan
_exptl_absorpt_process_details SADABS
_exptl_crystal_colour red
_exptl_crystal_density_diffrn 1.456
_exptl_crystal_description strip
_exptl_crystal_F_000 1492
_exptl_crystal_size_max 0.41
_exptl_crystal_size_mid 0.23
_exptl_crystal_size_min 0.12
_refine_diff_density_max 0.438
_refine_diff_density_min -0.267
_refine_diff_density_rms 0.054
_refine_ls_abs_structure_details
;
 Flack x determined using 1517 quotients [(I+)-(I-)]/[(I+)+(I-)]
 (Parsons, Flack and Wagner, Acta Cryst. B69 (2013) 249-259).
;
_refine_ls_abs_structure_Flack -0.004(11)
_refine_ls_extinction_method none
_refine_ls_goodness_of_fit_ref 0.972
_refine_ls_hydrogen_treatment mixed
_refine_ls_matrix_type full
_refine_ls_number_parameters 270
_refine_ls_number_reflns 4521
_refine_ls_number_restraints 1
_refine_ls_restrained_S_all 0.972
_refine_ls_R_factor_all 0.0416
_refine_ls_R_factor_gt 0.0327
_refine_ls_shift/su_max 0.003
_refine_ls_shift/su_mean 0.000
_refine_ls_structure_factor_coef Fsqd
_refine_ls_weighting_details 'w=1/[\s^2^(Fo^2^)+(0.0266P)^2^] where P=(Fo^2^+2Fc^2^)/3'
_refine_ls_weighting_scheme calc
_refine_ls_wR_factor_gt 0.0631
_refine_ls_wR_factor_ref 0.0658
_reflns_Friedel_coverage 0.833
_reflns_Friedel_fraction_full 0.967
_reflns_Friedel_fraction_max 0.958
_reflns_number_gt 3869
_reflns_number_total 4521
_reflns_threshold_expression 'I > 2\s(I)'
_cod_data_source_file d0nj04626d2.cif
_cod_data_source_block 20181119-hfp-wtx-l4-4-co-d_sq
_cod_depositor_comments 'Adding full bibliography for 7060141--7060142.cif.'
_cod_database_code 7060142
_shelx_shelxl_version_number 2014/7
_shelx_space_group_comment
;
The symmetry employed for this shelxl refinement is uniquely defined
by the following loop, which should always be used as a source of
symmetry information in preference to the above space-group names.
They are only intended as comments.
;
_shelx_estimated_absorpt_t_max 0.840
_shelx_estimated_absorpt_t_min 0.576
_olex2_refinement_description
;
1. Fixed Uiso
 At 1.2 times of:
  All C(H) groups, All C(H,H) groups
2.a Ternary CH refined with riding coordinates:
 C2(H2)
2.b Secondary CH2 refined with riding coordinates:
 C3(H3A,H3B)
2.c Aromatic/amide H refined with riding coordinates:
 C5(H5), C6(H6), C7(H7), C8(H8), C13(H13), C14(H14), C15(H15), C16(H16)
;
_olex2_submission_special_instructions 'No special instructions were received'

loop_
_space_group_symop_operation_xyz
'x, y, z'
'x-y, x, z+1/2'
'-y, x-y, z'
'-x, -y, z+1/2'
'-x+y, -x, z'
'y, -x+y, z+1/2'

loop_
_atom_site_label
_atom_site_type_symbol
_atom_site_fract_x
_atom_site_fract_y
_atom_site_fract_z
_atom_site_U_iso_or_equiv
_atom_site_adp_type
_atom_site_occupancy
_atom_site_site_symmetry_order
_atom_site_calc_flag
_atom_site_refinement_flags_posn
_atom_site_refinement_flags_adp
_atom_site_refinement_flags_occupancy
_atom_site_disorder_assembly
_atom_site_disorder_group
Co1 Co 0.45082(3) 0.05843(3) 0.44355(10) 0.01870(14) Uani 1 1 d . . . . .
Co2 Co 0.36330(3) -0.10797(3) 0.44463(10) 0.01962(14) Uani 1 1 d . . . . .
O1 O 0.51432(16) 0.08286(17) 0.2341(4) 0.0249(8) Uani 1 1 d . . . . .
O2 O 0.52122(17) 0.03139(17) 0.0102(4) 0.0250(8) Uani 1 1 d . . . . .
O3 O 0.38493(16) -0.02405(16) 0.3043(3) 0.0193(7) Uani 1 1 d . . . . .
O4 O 0.3952(2) -0.1547(2) 0.2678(4) 0.0329(9) Uani 1 1 d . . . . .
O5 O 0.46149(18) -0.13457(17) 0.0548(4) 0.0298(8) Uani 1 1 d . . . . .
O6 O 0.3741(2) -0.1838(3) 0.5867(6) 0.0371(11) Uani 1 1 d . . . . .
N1 N 0.4299(2) 0.2542(2) 0.8789(4) 0.0234(9) Uani 1 1 d . . . . .
N2 N 0.2862(2) -0.0173(2) 0.8023(5) 0.0273(10) Uani 1 1 d . . . . .
N3 N 0.3789(2) 0.01492(19) 0.6370(4) 0.0193(8) Uani 1 1 d . . . . .
N4 N 0.3379(2) -0.05813(19) 0.6329(4) 0.0199(9) Uani 1 1 d . . . . .
N5 N 0.1303(2) -0.2863(2) 0.8705(5) 0.0256(9) Uani 1 1 d . . . . .
C1 C 0.4868(2) 0.0356(2) 0.1280(5) 0.0206(10) Uani 1 1 d . . . . .
C2 C 0.4064(2) -0.0162(2) 0.1437(5) 0.0214(10) Uani 1 1 d . . . . .
H2 H 0.3826 0.0062 0.0888 0.026 Uiso 1 1 calc R . . . .
C3 C 0.3826(3) -0.0870(3) 0.0587(5) 0.0262(12) Uani 1 1 d . . . . .
H3A H 0.3310 -0.1158 0.0637 0.031 Uiso 1 1 calc R . . . .
H3B H 0.3962 -0.0779 -0.0533 0.031 Uiso 1 1 calc R . . . .
C4 C 0.4149(3) -0.1283(2) 0.1318(6) 0.0234(11) Uani 1 1 d . . . . .
C5 C 0.2479(3) -0.2002(3) 0.7965(6) 0.0302(12) Uani 1 1 d . . . . .
H5 H 0.2947 -0.1893 0.7781 0.036 Uiso 1 1 calc R . . . .
C6 C 0.1979(3) -0.2674(3) 0.8437(6) 0.0303(12) Uani 1 1 d . . . . .
H6 H 0.2119 -0.3013 0.8575 0.036 Uiso 1 1 calc R . . . .
C7 C 0.1120(3) -0.2375(3) 0.8492(7) 0.0441(15) Uani 1 1 d . . . . .
H7 H 0.0645 -0.2503 0.8647 0.053 Uiso 1 1 calc R . . . .
C8 C 0.1597(3) -0.1681(3) 0.8049(7) 0.0431(14) Uani 1 1 d . . . . .
H8 H 0.1447 -0.1348 0.7947 0.052 Uiso 1 1 calc R . . . .
C9 C 0.2293(3) -0.1487(2) 0.7762(5) 0.0226(11) Uani 1 1 d . . . . .
C10 C 0.2837(2) -0.0751(2) 0.7355(5) 0.0217(11) Uani 1 1 d . . . . .
C11 C 0.3474(2) 0.0374(2) 0.7400(5) 0.0216(10) Uani 1 1 d . . . . .
C12 C 0.3760(3) 0.1123(2) 0.7854(5) 0.0229(11) Uani 1 1 d . . . . .
C13 C 0.3326(3) 0.1423(3) 0.8016(7) 0.0432(15) Uani 1 1 d . . . . .
H13 H 0.2840 0.1150 0.7812 0.052 Uiso 1 1 calc R . . . .
C14 C 0.3620(3) 0.2125(3) 0.8480(7) 0.0404(15) Uani 1 1 d . . . . .
H14 H 0.3318 0.2314 0.8581 0.048 Uiso 1 1 calc R . . . .
C15 C 0.4714(3) 0.2253(3) 0.8639(6) 0.0391(14) Uani 1 1 d . . . . .
H15 H 0.5198 0.2537 0.8862 0.047 Uiso 1 1 calc R . . . .
C16 C 0.4468(3) 0.1559(3) 0.8174(7) 0.0371(14) Uani 1 1 d . . . . .
H16 H 0.4784 0.1387 0.8078 0.045 Uiso 1 1 calc R . . . .
H6A H 0.414(3) -0.161(3) 0.629(7) 0.05(2) Uiso 1 1 d . . . . .
H6B H 0.376(3) -0.214(3) 0.566(7) 0.03(2) Uiso 1 1 d . . . . .

loop_
_atom_site_aniso_label
_atom_site_aniso_U_11
_atom_site_aniso_U_22
_atom_site_aniso_U_33
_atom_site_aniso_U_23
_atom_site_aniso_U_13
_atom_site_aniso_U_12
Co1 0.0197(3) 0.0149(3) 0.0206(3) 0.0015(4) 0.0005(4) 0.0080(2)
Co2 0.0173(3) 0.0162(3) 0.0220(3) -0.0009(4) 0.0002(4) 0.0058(2)
O1 0.0193(18) 0.0235(19) 0.0259(18) -0.0051(15) 0.0031(15) 0.0061(15)
O2 0.0206(18) 0.0268(19) 0.0246(17) -0.0039(14) 0.0043(14) 0.0096(16)
O3 0.0172(17) 0.0209(18) 0.0185(16) 0.0005(14) 0.0018(14) 0.0086(15)
O4 0.041(2) 0.038(2) 0.030(2) 0.0054(18) 0.0110(19) 0.027(2)
O5 0.027(2) 0.0224(19) 0.037(2) 0.0025(16) 0.0126(16) 0.0101(16)
O6 0.031(3) 0.026(3) 0.048(3) 0.001(2) -0.011(2) 0.010(2)
N1 0.026(2) 0.016(2) 0.028(2) -0.0051(16) 0.0017(17) 0.0103(18)
N2 0.031(2) 0.018(2) 0.029(2) -0.0001(19) 0.011(2) 0.0100(19)
N3 0.021(2) 0.0105(19) 0.025(2) 0.0010(16) 0.0031(17) 0.0068(17)
N4 0.022(2) 0.012(2) 0.025(2) 0.0043(16) 0.0032(18) 0.0070(18)
N5 0.023(2) 0.018(2) 0.031(2) 0.0024(18) 0.0029(18) 0.0071(19)
C1 0.024(3) 0.020(3) 0.020(2) 0.004(2) 0.001(2) 0.012(2)
C2 0.021(3) 0.021(3) 0.023(3) 0.000(2) -0.003(2) 0.011(2)
C3 0.023(3) 0.028(3) 0.022(3) -0.009(2) -0.005(2) 0.009(2)
C4 0.021(3) 0.015(2) 0.027(3) -0.009(2) -0.002(2) 0.004(2)
C5 0.018(3) 0.024(3) 0.044(3) 0.000(2) 0.010(2) 0.007(2)
C6 0.021(3) 0.023(3) 0.049(3) 0.005(2) 0.008(2) 0.012(2)
C7 0.022(3) 0.032(3) 0.079(4) 0.023(3) 0.017(3) 0.014(3)
C8 0.033(3) 0.027(3) 0.074(4) 0.018(3) 0.015(3) 0.019(3)
C9 0.024(3) 0.016(2) 0.020(2) -0.002(2) 0.001(2) 0.004(2)
C10 0.019(3) 0.016(2) 0.022(3) 0.000(2) 0.004(2) 0.003(2)
C11 0.021(3) 0.018(3) 0.024(2) -0.002(2) 0.000(2) 0.009(2)
C12 0.030(3) 0.015(2) 0.021(2) -0.001(2) 0.005(2) 0.010(2)
C13 0.020(3) 0.022(3) 0.080(4) -0.019(3) -0.003(3) 0.005(2)
C14 0.025(3) 0.023(3) 0.076(4) -0.018(3) -0.010(3) 0.015(3)
C15 0.025(3) 0.028(3) 0.064(4) -0.016(3) -0.002(3) 0.013(3)
C16 0.028(3) 0.027(3) 0.059(4) -0.011(3) -0.003(3) 0.016(3)

loop_
_atom_type_symbol
_atom_type_description
_atom_type_scat_dispersion_real
_atom_type_scat_dispersion_imag
_atom_type_scat_source
C C 0.0033 0.0016 'International Tables Vol C Tables 4.2.6.8 and 6.1.1.4'
H H 0.0000 0.0000 'International Tables Vol C Tables 4.2.6.8 and 6.1.1.4'
Co Co 0.3494 0.9721 'International Tables Vol C Tables 4.2.6.8 and 6.1.1.4'
N N 0.0061 0.0033 'International Tables Vol C Tables 4.2.6.8 and 6.1.1.4'
O O 0.0106 0.0060 'International Tables Vol C Tables 4.2.6.8 and 6.1.1.4'

loop_
_geom_angle_atom_site_label_1
_geom_angle_atom_site_label_2
_geom_angle_atom_site_label_3
_geom_angle
_geom_angle_site_symmetry_1
_geom_angle_site_symmetry_3
_geom_angle_publ_flag
O1 Co1 O2 89.92(12) . 4_655 ?
O3 Co1 O1 80.08(12) . . ?
O3 Co1 O2 76.47(12) . 4_655 ?
O3 Co1 O5 162.82(14) . 4_655 ?
O3 Co1 N3 90.52(13) . . ?
O3 Co1 N5 97.62(14) . 2_554 ?
O5 Co1 O1 87.04(13) 4_655 . ?
O5 Co1 O2 92.30(12) 4_655 4_655 ?
O5 Co1 N3 101.25(15) 4_655 . ?
O5 Co1 N5 93.68(15) 4_655 2_554 ?
N3 Co1 O1 169.63(13) . . ?
N3 Co1 O2 83.58(13) . 4_655 ?
N3 Co1 N5 95.60(15) . 2_554 ?
N5 Co1 O1 90.02(14) 2_554 . ?
N5 Co1 O2 174.01(14) 2_554 4_655 ?
O3 Co2 O2 78.86(12) . 4_655 ?
O3 Co2 O4 92.38(13) . . ?
O3 Co2 O6 162.73(15) . . ?
O3 Co2 N1 98.52(14) . 6_554 ?
O3 Co2 N4 88.56(13) . . ?
O4 Co2 O2 90.81(14) . 4_655 ?
O4 Co2 O6 80.25(18) . . ?
O4 Co2 N1 90.31(15) . 6_554 ?
O4 Co2 N4 175.93(15) . . ?
O6 Co2 O2 85.61(15) . 4_655 ?
O6 Co2 N1 97.11(17) . 6_554 ?
N1 Co2 O2 177.19(14) 6_554 4_655 ?
N4 Co2 O2 85.49(13) . 4_655 ?
N4 Co2 O6 97.76(18) . . ?
N4 Co2 N1 93.47(14) . 6_554 ?
C1 O1 Co1 113.2(3) . . ?
Co2 O2 Co1 84.43(11) 4_654 4_654 ?
C1 O2 Co1 130.0(3) . 4_654 ?
C1 O2 Co2 127.5(3) . 4_654 ?
Co1 O3 Co2 101.95(13) . . ?
C2 O3 Co1 113.7(3) . . ?
C2 O3 Co2 125.5(3) . . ?
C4 O4 Co2 122.8(3) . . ?
C4 O5 Co1 128.7(3) . 4_654 ?
Co2 O6 H6A 105(4) . . ?
Co2 O6 H6B 132(5) . . ?
H6A O6 H6B 98(6) . . ?
C14 N1 Co2 121.2(3) . 2 ?
C14 N1 C15 116.4(4) . . ?
C15 N1 Co2 122.4(3) . 2 ?
C10 N2 C11 102.6(4) . . ?
N4 N3 Co1 113.8(3) . . ?
C11 N3 Co1 136.8(3) . . ?
C11 N3 N4 106.4(3) . . ?
N3 N4 Co2 114.8(3) . . ?
C10 N4 Co2 138.0(3) . . ?
C10 N4 N3 105.8(4) . . ?
C6 N5 Co1 118.8(3) . 6 ?
C7 N5 Co1 123.8(3) . 6 ?
C7 N5 C6 117.4(4) . . ?
O1 C1 O2 123.4(4) . . ?
O1 C1 C2 116.0(4) . . ?
O2 C1 C2 120.5(4) . . ?
O3 C2 C1 110.9(4) . . ?
O3 C2 H2 106.5 . . ?
O3 C2 C3 113.5(4) . . ?
C1 C2 H2 106.5 . . ?
C3 C2 C1 112.6(4) . . ?
C3 C2 H2 106.5 . . ?
C2 C3 H3A 109.1 . . ?
C2 C3 H3B 109.1 . . ?
H3A C3 H3B 107.8 . . ?
C4 C3 C2 112.5(4) . . ?
C4 C3 H3A 109.1 . . ?
C4 C3 H3B 109.1 . . ?
O4 C4 O5 121.6(5) . . ?
O4 C4 C3 119.0(4) . . ?
O5 C4 C3 119.3(4) . . ?
C6 C5 H5 119.9 . . ?
C6 C5 C9 120.3(5) . . ?
C9 C5 H5 119.9 . . ?
N5 C6 C5 122.6(5) . . ?
N5 C6 H6 118.7 . . ?
C5 C6 H6 118.7 . . ?
N5 C7 H7 118.4 . . ?
N5 C7 C8 123.3(5) . . ?
C8 C7 H7 118.4 . . ?
C7 C8 H8 120.3 . . ?
C9 C8 C7 119.4(5) . . ?
C9 C8 H8 120.3 . . ?
C5 C9 C10 120.4(4) . . ?
C8 C9 C5 117.0(4) . . ?
C8 C9 C10 122.4(4) . . ?
N2 C10 N4 112.7(4) . . ?
N2 C10 C9 123.2(4) . . ?
N4 C10 C9 124.0(4) . . ?
N2 C11 C12 123.4(4) . . ?
N3 C11 N2 112.5(4) . . ?
N3 C11 C12 124.1(4) . . ?
C13 C12 C11 122.2(5) . . ?
C16 C12 C11 121.4(4) . . ?
C16 C12 C13 116.4(4) . . ?
C12 C13 H13 120.1 . . ?
C14 C13 C12 119.8(5) . . ?
C14 C13 H13 120.1 . . ?
N1 C14 C13 123.7(5) . . ?
N1 C14 H14 118.1 . . ?
C13 C14 H14 118.1 . . ?
N1 C15 H15 118.1 . . ?
N1 C15 C16 123.8(5) . . ?
C16 C15 H15 118.1 . . ?
C12 C16 C15 119.8(5) . . ?
C12 C16 H16 120.1 . . ?
C15 C16 H16 120.1 . . ?

loop_
_geom_bond_atom_site_label_1
_geom_bond_atom_site_label_2
_geom_bond_distance
_geom_bond_site_symmetry_2
_geom_bond_publ_flag
Co1 O1 2.121(3) . ?
Co1 O2 2.372(3) 4_655 ?
Co1 O3 2.006(3) . ?
Co1 O5 2.012(3) 4_655 ?
Co1 N3 2.109(4) . ?
Co1 N5 2.118(4) 2_554 ?
Co2 O2 2.269(3) 4_655 ?
Co2 O3 2.009(3) . ?
Co2 O4 2.092(3) . ?
Co2 O6 2.130(5) . ?
Co2 N1 2.135(4) 6_554 ?
Co2 N4 2.128(4) . ?
O1 C1 1.255(5) . ?
O2 Co1 2.372(3) 4_654 ?
O2 Co2 2.269(3) 4_654 ?
O2 C1 1.264(5) . ?
O3 C2 1.401(5) . ?
O4 C4 1.246(6) . ?
O5 Co1 2.012(3) 4_654 ?
O5 C4 1.258(5) . ?
O6 H6A 0.83(6) . ?
O6 H6B 0.70(5) . ?
N1 Co2 2.135(4) 2 ?
N1 C14 1.309(6) . ?
N1 C15 1.333(6) . ?
N2 C10 1.345(6) . ?
N2 C11 1.363(6) . ?
N3 N4 1.373(5) . ?
N3 C11 1.330(6) . ?
N4 C10 1.345(5) . ?
N5 Co1 2.118(4) 6 ?
N5 C6 1.327(6) . ?
N5 C7 1.312(6) . ?
C1 C2 1.533(6) . ?
C2 H2 0.9800 . ?
C2 C3 1.526(6) . ?
C3 H3A 0.9700 . ?
C3 H3B 0.9700 . ?
C3 C4 1.511(6) . ?
C5 H5 0.9300 . ?
C5 C6 1.367(6) . ?
C5 C9 1.371(6) . ?
C6 H6 0.9300 . ?
C7 H7 0.9300 . ?
C7 C8 1.383(7) . ?
C8 H8 0.9300 . ?
C8 C9 1.366(7) . ?
C9 C10 1.471(6) . ?
C11 C12 1.466(6) . ?
C12 C13 1.389(7) . ?
C12 C16 1.366(7) . ?
C13 H13 0.9300 . ?
C13 C14 1.377(7) . ?
C14 H14 0.9300 . ?
C15 H15 0.9300 . ?
C15 C16 1.374(7) . ?
C16 H16 0.9300 . ?

loop_
_geom_torsion_atom_site_label_1
_geom_torsion_atom_site_label_2
_geom_torsion_atom_site_label_3
_geom_torsion_atom_site_label_4
_geom_torsion
_geom_torsion_site_symmetry_1
_geom_torsion_site_symmetry_2
_geom_torsion_site_symmetry_3
_geom_torsion_site_symmetry_4
_geom_torsion_publ_flag
Co1 O1 C1 O2 -164.1(3) . . . . ?
Co1 O1 C1 C2 18.7(5) . . . . ?
Co1 O2 C1 O1 114.7(4) 4_654 . . . ?
Co1 O2 C1 C2 -68.3(5) 4_654 . . . ?
Co1 O3 C2 C1 23.3(4) . . . . ?
Co1 O3 C2 C3 151.1(3) . . . . ?
Co1 O5 C4 O4 -130.8(4) 4_654 . . . ?
Co1 O5 C4 C3 48.6(6) 4_654 . . . ?
Co1 N3 N4 Co2 4.7(4) . . . . ?
Co1 N3 N4 C10 -164.0(3) . . . . ?
Co1 N3 C11 N2 156.7(4) . . . . ?
Co1 N3 C11 C12 -24.9(7) . . . . ?
Co1 N5 C6 C5 -179.9(4) 6 . . . ?
Co1 N5 C7 C8 178.6(5) 6 . . . ?
Co2 O2 C1 O1 -4.2(6) 4_654 . . . ?
Co2 O2 C1 C2 172.8(3) 4_654 . . . ?
Co2 O3 C2 C1 -102.9(4) . . . . ?
Co2 O3 C2 C3 25.0(5) . . . . ?
Co2 O4 C4 O5 147.6(4) . . . . ?
Co2 O4 C4 C3 -31.8(6) . . . . ?
Co2 N1 C14 C13 178.5(5) 2 . . . ?
Co2 N1 C15 C16 -178.1(4) 2 . . . ?
Co2 N4 C10 N2 -162.8(3) . . . . ?
Co2 N4 C10 C9 19.7(7) . . . . ?
O1 C1 C2 O3 -28.4(6) . . . . ?
O1 C1 C2 C3 -156.7(4) . . . . ?
O2 C1 C2 O3 154.4(4) . . . . ?
O2 C1 C2 C3 26.1(6) . . . . ?
O3 C2 C3 C4 -62.8(5) . . . . ?
N1 C15 C16 C12 -0.7(9) . . . . ?
N2 C11 C12 C13 -43.3(7) . . . . ?
N2 C11 C12 C16 135.2(5) . . . . ?
N3 N4 C10 N2 1.7(5) . . . . ?
N3 N4 C10 C9 -175.8(4) . . . . ?
N3 C11 C12 C13 138.4(5) . . . . ?
N3 C11 C12 C16 -43.0(7) . . . . ?
N4 N3 C11 N2 -1.4(5) . . . . ?
N4 N3 C11 C12 177.1(4) . . . . ?
N5 C7 C8 C9 2.2(10) . . . . ?
C1 C2 C3 C4 64.1(5) . . . . ?
C2 C3 C4 O4 69.6(6) . . . . ?
C2 C3 C4 O5 -109.8(5) . . . . ?
C5 C9 C10 N2 -137.8(5) . . . . ?
C5 C9 C10 N4 39.4(7) . . . . ?
C6 N5 C7 C8 -1.7(9) . . . . ?
C6 C5 C9 C8 -0.1(7) . . . . ?
C6 C5 C9 C10 176.1(4) . . . . ?
C7 N5 C6 C5 0.4(8) . . . . ?
C7 C8 C9 C5 -1.2(8) . . . . ?
C7 C8 C9 C10 -177.3(5) . . . . ?
C8 C9 C10 N2 38.1(7) . . . . ?
C8 C9 C10 N4 -144.6(5) . . . . ?
C9 C5 C6 N5 0.5(8) . . . . ?
C10 N2 C11 N3 2.3(5) . . . . ?
C10 N2 C11 C12 -176.1(4) . . . . ?
C11 N2 C10 N4 -2.5(5) . . . . ?
C11 N2 C10 C9 175.1(4) . . . . ?
C11 N3 N4 Co2 168.4(3) . . . . ?
C11 N3 N4 C10 -0.2(5) . . . . ?
C11 C12 C13 C14 178.6(5) . . . . ?
C11 C12 C16 C15 -178.2(5) . . . . ?
C12 C13 C14 N1 0.0(10) . . . . ?
C13 C12 C16 C15 0.4(8) . . . . ?
C14 N1 C15 C16 0.6(8) . . . . ?
C15 N1 C14 C13 -0.3(8) . . . . ?
C16 C12 C13 C14 -0.1(8) . . . . ?
